data_4120587
loop_
_publ_author_name
'Carney, Daniel W.'
'Schmitz, Karl R.'
'Truong, Jonathan V.'
'Sauer, Robert T.'
'Sello, Jason K.'

_publ_section_title
;
 Restriction of the conformational dynamics of the cyclic acyldepsipeptide
 antibiotics improves their antibacterial activity.
;
_journal_issue 5
_journal_name_full 'Journal of the American Chemical Society'
_journal_page_first 1922
_journal_page_last 1929
_journal_paper_doi 10.1021/ja410385c
_journal_volume 136
_journal_year 2014
_chemical_formula_sum 'C23 H38 N3 O6'
_chemical_formula_weight 452.56
_chemical_name_common js11nov13
_space_group_crystal_system orthorhombic
_space_group_IT_number 19
_space_group_name_Hall 'P 2ac 2ab'
_space_group_name_H-M_alt 'P 21 21 21'
_symmetry_space_group_name_Hall 'P 2ac 2ab'
_symmetry_space_group_name_H-M 'P 21 21 21'
_atom_sites_solution_hydrogens geom
_cell_angle_alpha 90
_cell_angle_beta 90
_cell_angle_gamma 90
_cell_formula_units_Z 4
_cell_length_a 10.1948(10)
_cell_length_b 11.7506(11)
_cell_length_c 21.0907(17)
_cell_measurement_reflns_used 9948
_cell_measurement_temperature 183.(2)
_cell_measurement_theta_max 28.3331
_cell_measurement_theta_min 2.2189
_cell_volume 2526.6(4)
_computing_cell_refinement 'SAINT V8.32B (Bruker AXS Inc., 2013)'
_computing_data_collection 'Bruker Instrument Service v3.0.30'
_computing_data_reduction 'SAINT V8.32B (Bruker AXS Inc., 2013)'
_computing_structure_refinement 'SHELXL-2013 (Sheldrick, 2013)'
_diffrn_ambient_temperature 183.(2)
_diffrn_detector_area_resol_mean 10.4167
_diffrn_measured_fraction_theta_full 1.000
_diffrn_measured_fraction_theta_max 1.000
_diffrn_radiation_wavelength 0.71073
_diffrn_reflns_av_R_equivalents 0.0326
_diffrn_reflns_limit_h_max 12
_diffrn_reflns_limit_h_min -12
_diffrn_reflns_limit_k_max 14
_diffrn_reflns_limit_k_min -14
_diffrn_reflns_limit_l_max 26
_diffrn_reflns_limit_l_min -25
_diffrn_reflns_number 28839
_diffrn_reflns_theta_full 26.37
_diffrn_reflns_theta_max 26.37
_diffrn_reflns_theta_min 1.98
_exptl_absorpt_coefficient_mu 0.086
_exptl_absorpt_correction_T_max 0.97
_exptl_absorpt_correction_T_min 0.85
_exptl_absorpt_correction_type multi-scan
_exptl_absorpt_process_details 'SADABS V2012/1 (Bruker AXS Inc.)'
_exptl_crystal_colour 'clear colourless'
_exptl_crystal_density_diffrn 1.190
_exptl_crystal_density_method 'not measured'
_exptl_crystal_description chunk
_exptl_crystal_F_000 980
_exptl_crystal_size_max 0.330
_exptl_crystal_size_mid 0.320
_exptl_crystal_size_min 0.300
_refine_diff_density_max 0.534
_refine_diff_density_min -0.507
_refine_ls_abs_structure_details
;
Flack x determined using 1686 quotients [(I+)-(I-)]/[(I+)+(I-)]
(Parsons and Flack (2004), Acta Cryst. A60, s61).
;
_refine_ls_abs_structure_Flack -0.1(3)
_refine_ls_extinction_method none
_refine_ls_goodness_of_fit_ref 1.031
_refine_ls_hydrogen_treatment constr
_refine_ls_matrix_type full
_refine_ls_number_parameters 296
_refine_ls_number_reflns 5170
_refine_ls_number_restraints 81
_refine_ls_restrained_S_all 1.025
_refine_ls_R_factor_all 0.0706
_refine_ls_R_factor_gt 0.0577
_refine_ls_shift/su_max 3.113
_refine_ls_shift/su_mean 0.042
_refine_ls_structure_factor_coef Fsqd
_refine_ls_weighting_details 'w=1/[\s^2^(Fo^2^)+(0.0816P)^2^+1.1655P] where P=(Fo^2^+2Fc^2^)/3'
_refine_ls_weighting_scheme calc
_refine_ls_wR_factor_gt 0.1464
_refine_ls_wR_factor_ref 0.1550
_reflns_number_gt 4364
_reflns_number_total 5170
_reflns_threshold_expression 'I > 2\s(I)'
_cod_data_source_file ja410385c_si_003.cif
_cod_data_source_block I
_cod_database_code 4120587

loop_
_space_group_symop_operation_xyz
'x, y, z'
'-x+1/2, -y, z+1/2'
'-x, y+1/2, -z+1/2'
'x+1/2, -y+1/2, -z'

loop_
_atom_site_type_symbol
_atom_site_label
_atom_site_fract_x
_atom_site_fract_y
_atom_site_fract_z
_atom_site_U_iso_or_equiv
_atom_site_adp_type
_atom_site_calc_flag
_atom_site_refinement_flags_adp
_atom_site_refinement_flags_posn
_atom_site_occupancy
C C1 0.6980(4) -0.3956(4) 0.41475(19) 0.0475(10) Uani d U . 1
H H1A 0.6076 -0.368 0.418 0.071 Uiso calc U R 1
H H1B 0.6998 -0.478 0.4219 0.071 Uiso calc U R 1
H H1C 0.7325 -0.3788 0.3724 0.071 Uiso calc U R 1
C C2 0.7793(4) -0.2265(3) 0.45909(17) 0.0381(8) Uani d U . 1
C C3 0.8626(4) -0.1779(3) 0.51215(18) 0.0435(9) Uani d U . 1
H H3 0.9337 -0.2334 0.5228 0.052 Uiso calc U R 1
C C4 1.0025(3) -0.0702(3) 0.44185(18) 0.0394(8) Uani d U . 1
C C5 1.0636(3) 0.0448(3) 0.42515(18) 0.0387(8) Uani d U . 1
H H5 1.148 0.0503 0.449 0.046 Uiso calc U R 1
C C6 1.0186(3) 0.1997(3) 0.49722(16) 0.0308(7) Uani d U . 1
C C7 0.9295(3) 0.2950(3) 0.52047(17) 0.0349(7) Uani d U . 1
H H7 0.8371 0.2826 0.5062 0.042 Uiso calc U R 1
C C8 0.9210(4) 0.2096(3) 0.62451(17) 0.0374(8) Uani d U . 1
C C9 0.9630(5) 0.1411(3) 0.73242(18) 0.0477(10) Uani d U . 1
C C10 0.8306(6) 0.0914(6) 0.7456(3) 0.092(2) Uani d U . 1
H H10A 0.7762 0.148 0.7674 0.139 Uiso calc U R 1
H H10B 0.8402 0.0239 0.7725 0.139 Uiso calc U R 1
H H10C 0.7887 0.0699 0.7056 0.139 Uiso calc U R 1
C C11 1.0599(6) 0.0531(5) 0.7095(2) 0.0745(15) Uani d U . 1
H H11A 1.0206 0.009 0.675 0.112 Uiso calc U R 1
H H11B 1.0827 0.0021 0.7445 0.112 Uiso calc U R 1
H H11C 1.1393 0.0912 0.6941 0.112 Uiso calc U R 1
C C12 0.9805(5) 0.4114(3) 0.4985(2) 0.0502(10) Uani d U . 1
H H12A 1.0744 0.4068 0.4868 0.06 Uiso calc U R 1
H H12B 0.9302 0.4389 0.4614 0.06 Uiso calc U R 1
C C13 0.9610(4) 0.4896(3) 0.5549(2) 0.0494(10) Uani d U . 1
H H13A 1.0237 0.5539 0.5538 0.059 Uiso calc U R 1
H H13B 0.8705 0.52 0.556 0.059 Uiso calc U R 1
C C14 0.9868(4) 0.4133(3) 0.61060(19) 0.0395(8) Uani d U . 1
H H14A 1.0818 0.4091 0.6202 0.047 Uiso calc U R 1
H H14B 0.9392 0.4398 0.6487 0.047 Uiso calc U R 1
C C15 0.8627(4) 0.1560(3) 0.40811(16) 0.0389(8) Uani d U . 1
H H15A 0.8141 0.2231 0.424 0.047 Uiso calc U R 1
H H15B 0.8051 0.0885 0.4122 0.047 Uiso calc U R 1
C C16 0.8980(5) 0.1737(4) 0.33944(18) 0.0530(11) Uani d U . 1
H H16A 0.9497 0.2446 0.3352 0.064 Uiso calc U R 1
H H16B 0.8168 0.1824 0.3142 0.064 Uiso calc U R 1
C C17 0.9774(5) 0.0741(3) 0.31350(18) 0.0493(10) Uani d U . 1
H H17 0.9213 0.0046 0.3172 0.059 Uiso calc U R 1
C C18 1.0124(10) 0.0884(5) 0.2423(2) 0.101(3) Uani d U . 1
H H18 1.1037 0.1167 0.2496 0.121 Uiso calc U R 1
C C19 1.0970(4) 0.0549(4) 0.3548(2) 0.0517(10) Uani d U . 1
H H19A 1.1588 0.1191 0.3488 0.062 Uiso calc U R 1
H H19B 1.1419 -0.0155 0.3409 0.062 Uiso calc U R 1
C C20 0.7795(5) -0.1585(4) 0.5701(2) 0.0595(12) Uani d U . 1
H H20A 0.8345 -0.1295 0.6046 0.089 Uiso calc U R 1
H H20B 0.7391 -0.2305 0.5831 0.089 Uiso calc U R 1
H H20C 0.7107 -0.1029 0.5603 0.089 Uiso calc U R 1
C C21 1.0180(6) 0.2033(4) 0.7891(2) 0.0653(13) Uani d U . 1
H H21A 1.1048 0.2339 0.7786 0.098 Uiso calc U R 1
H H21B 1.0258 0.1505 0.8249 0.098 Uiso calc U R 1
H H21C 0.9592 0.2659 0.8007 0.098 Uiso calc U R 1
C C22 0.983(2) 0.1575(10) 0.2084(5) 0.400(18) Uani d U . 1
H H22A 1.0013 0.2319 0.2275 0.6 Uiso calc U R 1
H H22B 0.8895 0.1512 0.1989 0.6 Uiso calc U R 1
H H22C 1.0339 0.1496 0.1691 0.6 Uiso calc U R 1
C C23 1.0523(8) -0.0248(5) 0.2141(3) 0.105(3) Uani d U . 1
H H23A 0.9764 -0.0759 0.2133 0.157 Uiso calc U R 1
H H23B 1.122 -0.0587 0.2399 0.157 Uiso calc U R 1
H H23C 1.0843 -0.0131 0.1708 0.157 Uiso calc U R 1
N N1 0.9214(3) -0.0718(2) 0.49244(15) 0.0390(7) Uani d U . 1
N N2 0.9815(3) 0.1392(2) 0.44614(13) 0.0328(6) Uani d U . 1
N N3 0.9367(3) 0.3035(2) 0.58872(14) 0.0360(7) Uani d U . 1
O O1 0.7776(3) -0.3399(2) 0.46164(12) 0.0466(7) Uani d U . 1
O O2 0.9532(3) 0.2325(2) 0.68485(12) 0.0477(7) Uani d U . 1
O O3 0.7188(3) -0.1720(2) 0.42141(14) 0.0536(8) Uani d U . 1
O O4 1.0295(3) -0.1562(2) 0.41220(14) 0.0538(7) Uani d U . 1
O O5 1.1219(2) 0.1806(2) 0.52530(13) 0.0413(6) Uani d U . 1
O O6 0.8834(3) 0.1187(2) 0.60361(13) 0.0475(7) Uani d U . 1

loop_
_atom_site_aniso_label
_atom_site_aniso_U_11
_atom_site_aniso_U_22
_atom_site_aniso_U_33
_atom_site_aniso_U_12
_atom_site_aniso_U_13
_atom_site_aniso_U_23
C1 0.052(2) 0.050(2) 0.041(2) -0.0086(18) -0.0024(18) -0.0092(17)
C2 0.0389(18) 0.0354(18) 0.040(2) 0.0030(16) -0.0059(16) -0.0019(15)
C3 0.053(2) 0.0329(18) 0.044(2) -0.0010(16) -0.0151(17) 0.0048(16)
C4 0.0356(18) 0.0386(18) 0.044(2) 0.0107(15) -0.0063(16) -0.0033(16)
C5 0.0302(16) 0.0430(19) 0.043(2) 0.0040(15) 0.0019(15) -0.0113(16)
C6 0.0297(16) 0.0293(15) 0.0333(17) -0.0055(13) -0.0008(13) 0.0037(13)
C7 0.0354(17) 0.0326(17) 0.0366(18) -0.0009(14) -0.0054(14) -0.0035(14)
C8 0.0415(19) 0.0320(17) 0.0389(19) -0.0038(15) 0.0068(15) -0.0023(15)
C9 0.072(3) 0.0329(18) 0.039(2) 0.0014(19) 0.0155(19) 0.0018(15)
C10 0.094(4) 0.112(5) 0.071(4) -0.028(4) 0.029(3) 0.017(3)
C11 0.104(4) 0.068(3) 0.051(3) 0.035(3) 0.003(3) -0.002(2)
C12 0.075(3) 0.0316(18) 0.044(2) 0.0023(19) 0.003(2) 0.0070(16)
C13 0.056(2) 0.0311(18) 0.061(3) -0.0047(17) -0.006(2) 0.0001(17)
C14 0.0424(19) 0.0293(16) 0.047(2) -0.0063(15) -0.0066(16) -0.0058(15)
C15 0.042(2) 0.0398(19) 0.0349(19) 0.0058(16) -0.0092(15) -0.0024(15)
C16 0.079(3) 0.045(2) 0.035(2) 0.002(2) -0.0102(19) -0.0007(17)
C17 0.078(3) 0.0366(19) 0.033(2) -0.010(2) 0.0071(19) 0.0005(15)
C18 0.208(8) 0.056(3) 0.039(3) -0.026(4) 0.035(4) -0.001(2)
C19 0.051(2) 0.047(2) 0.057(2) -0.0088(18) 0.0225(19) -0.0119(19)
C20 0.090(3) 0.051(2) 0.038(2) -0.028(2) -0.003(2) 0.0021(19)
C21 0.106(4) 0.051(2) 0.039(2) 0.011(3) 0.002(2) 0.0008(19)
C22 0.91(5) 0.169(10) 0.117(8) 0.290(19) 0.258(17) 0.098(8)
C23 0.174(7) 0.079(4) 0.062(4) -0.022(4) 0.060(4) -0.019(3)
N1 0.0451(17) 0.0312(15) 0.0407(18) 0.0001(13) -0.0059(13) 0.0004(13)
N2 0.0304(14) 0.0335(14) 0.0345(15) 0.0035(11) -0.0002(12) -0.0031(12)
N3 0.0468(17) 0.0261(13) 0.0350(15) -0.0063(13) -0.0020(13) -0.0031(11)
O1 0.0614(17) 0.0332(13) 0.0452(15) -0.0011(13) -0.0143(13) -0.0012(11)
O2 0.077(2) 0.0309(12) 0.0348(14) -0.0012(13) -0.0001(14) 0.0000(10)
O3 0.0566(17) 0.0463(15) 0.0579(17) 0.0105(13) -0.0242(15) 0.0026(13)
O4 0.0620(18) 0.0386(14) 0.0608(18) 0.0147(14) -0.0004(15) -0.0127(13)
O5 0.0307(12) 0.0413(14) 0.0519(15) -0.0017(11) -0.0111(11) -0.0049(11)
O6 0.0639(17) 0.0314(13) 0.0473(16) -0.0144(12) 0.0011(13) -0.0012(11)

loop_
_atom_type_symbol
_atom_type_description
_atom_type_scat_dispersion_real
_atom_type_scat_dispersion_imag
_atom_type_scat_source
C C 0.0033 0.0016 'International Tables Vol C Tables 4.2.6.8 and 6.1.1.4'
H H 0.0000 0.0000 'International Tables Vol C Tables 4.2.6.8 and 6.1.1.4'
N N 0.0061 0.0033 'International Tables Vol C Tables 4.2.6.8 and 6.1.1.4'
O O 0.0106 0.0060 'International Tables Vol C Tables 4.2.6.8 and 6.1.1.4'

loop_
_geom_angle_atom_site_label_1
_geom_angle_atom_site_label_2
_geom_angle_atom_site_label_3
_geom_angle
O1 C1 H1A 109.5
O1 C1 H1B 109.5
H1A C1 H1B 109.5
O1 C1 H1C 109.5
H1A C1 H1C 109.5
H1B C1 H1C 109.5
O3 C2 O1 123.8(3)
O3 C2 C3 125.4(3)
O1 C2 C3 110.7(3)
N1 C3 C20 109.7(3)
N1 C3 C2 110.2(3)
C20 C3 C2 110.0(3)
N1 C3 H3 109.0
C20 C3 H3 109.0
C2 C3 H3 109.0
O4 C4 N1 122.1(4)
O4 C4 C5 121.5(3)
N1 C4 C5 116.4(3)
N2 C5 C4 111.7(3)
N2 C5 C19 111.3(3)
C4 C5 C19 112.6(3)
N2 C5 H5 107.0
C4 C5 H5 107.0
C19 C5 H5 107.0
O5 C6 N2 122.1(3)
O5 C6 C7 119.4(3)
N2 C6 C7 118.6(3)
N3 C7 C6 110.0(3)
N3 C7 C12 102.8(3)
C6 C7 C12 110.8(3)
N3 C7 H7 111.0
C6 C7 H7 111.0
C12 C7 H7 111.0
O6 C8 O2 126.6(3)
O6 C8 N3 123.6(3)
O2 C8 N3 109.8(3)
O2 C9 C10 110.5(4)
O2 C9 C21 102.3(3)
C10 C9 C21 112.1(4)
O2 C9 C11 109.0(3)
C10 C9 C11 112.5(5)
C21 C9 C11 110.0(4)
C9 C10 H10A 109.5
C9 C10 H10B 109.4
H10A C10 H10B 109.5
C9 C10 H10C 109.4
H10A C10 H10C 109.5
H10B C10 H10C 109.5
C9 C11 H11A 109.5
C9 C11 H11B 109.5
H11A C11 H11B 109.5
C9 C11 H11C 109.4
H11A C11 H11C 109.5
H11B C11 H11C 109.5
C13 C12 C7 105.0(3)
C13 C12 H12A 110.8
C7 C12 H12A 110.7
C13 C12 H12B 110.7
C7 C12 H12B 110.7
H12A C12 H12B 108.8
C14 C13 C12 103.2(3)
C14 C13 H13A 111.1
C12 C13 H13A 111.1
C14 C13 H13B 111.1
C12 C13 H13B 111.1
H13A C13 H13B 109.1
N3 C14 C13 102.6(3)
N3 C14 H14A 111.2
C13 C14 H14A 111.2
N3 C14 H14B 111.2
C13 C14 H14B 111.2
H14A C14 H14B 109.2
N2 C15 C16 110.3(3)
N2 C15 H15A 109.6
C16 C15 H15A 109.6
N2 C15 H15B 109.6
C16 C15 H15B 109.6
H15A C15 H15B 108.1
C15 C16 C17 111.5(3)
C15 C16 H16A 109.3
C17 C16 H16A 109.3
C15 C16 H16B 109.3
C17 C16 H16B 109.3
H16A C16 H16B 108.0
C19 C17 C16 109.6(3)
C19 C17 C18 112.8(5)
C16 C17 C18 112.7(4)
C19 C17 H17 107.2
C16 C17 H17 107.2
C18 C17 H17 107.1
C22 C18 C23 117.1(7)
C22 C18 C17 129.5(8)
C23 C18 C17 110.3(4)
C22 C18 H18 96.2
C23 C18 H18 95.6
C17 C18 H18 95.7
C17 C19 C5 112.9(3)
C17 C19 H19A 109.0
C5 C19 H19A 109.0
C17 C19 H19B 109.0
C5 C19 H19B 109.0
H19A C19 H19B 107.8
C3 C20 H20A 109.5
C3 C20 H20B 109.5
H20A C20 H20B 109.5
C3 C20 H20C 109.5
H20A C20 H20C 109.5
H20B C20 H20C 109.5
C9 C21 H21A 109.5
C9 C21 H21B 109.5
H21A C21 H21B 109.5
C9 C21 H21C 109.5
H21A C21 H21C 109.5
H21B C21 H21C 109.5
C18 C22 H22A 110.6
C18 C22 H22B 111.1
H22A C22 H22B 108.0
C18 C22 H22C 111.7
H22A C22 H22C 107.4
H22B C22 H22C 107.9
C18 C23 H23A 109.5
C18 C23 H23B 109.5
H23A C23 H23B 109.5
C18 C23 H23C 109.5
H23A C23 H23C 109.5
H23B C23 H23C 109.5
C4 N1 C3 119.6(3)
C6 N2 C5 118.9(3)
C6 N2 C15 126.9(3)
C5 N2 C15 114.2(3)
C8 N3 C7 119.7(3)
C8 N3 C14 126.0(3)
C7 N3 C14 113.2(3)
C2 O1 C1 115.8(3)
C8 O2 C9 121.2(3)

loop_
_geom_bond_atom_site_label_1
_geom_bond_atom_site_label_2
_geom_bond_distance
C1 O1 1.437(5)
C1 H1A 0.98
C1 H1B 0.98
C1 H1C 0.98
C2 O3 1.193(4)
C2 O1 1.334(4)
C2 C3 1.516(5)
C3 N1 1.445(5)
C3 C20 1.504(6)
C3 H3 1.0
C4 O4 1.221(4)
C4 N1 1.350(5)
C4 C5 1.528(5)
C5 N2 1.459(4)
C5 C19 1.527(6)
C5 H5 1.0
C6 O5 1.228(4)
C6 N2 1.345(4)
C6 C7 1.523(5)
C7 N3 1.445(5)
C7 C12 1.534(5)
C7 H7 1.0
C8 O6 1.218(4)
C8 O2 1.341(5)
C8 N3 1.346(5)
C9 O2 1.473(5)
C9 C10 1.497(7)
C9 C21 1.509(6)
C9 C11 1.509(6)
C10 H10A 0.98
C10 H10B 0.98
C10 H10C 0.98
C11 H11A 0.98
C11 H11B 0.98
C11 H11C 0.98
C12 C13 1.516(6)
C12 H12A 0.99
C12 H12B 0.99
C13 C14 1.501(5)
C13 H13A 0.99
C13 H13B 0.99
C14 N3 1.462(4)
C14 H14A 0.99
C14 H14B 0.99
C15 N2 1.466(4)
C15 C16 1.507(6)
C15 H15A 0.99
C15 H15B 0.99
C16 C17 1.524(6)
C16 H16A 0.99
C16 H16B 0.99
C17 C19 1.515(7)
C17 C18 1.552(6)
C17 H17 1.0
C18 C22 1.122(11)
C18 C23 1.513(8)
C18 H18 1.0
C19 H19A 0.99
C19 H19B 0.99
C20 H20A 0.98
C20 H20B 0.98
C20 H20C 0.98
C21 H21A 0.98
C21 H21B 0.98
C21 H21C 0.98
C22 H22A 0.9911
C22 H22B 0.9917
C22 H22C 0.9924
C23 H23A 0.98
C23 H23B 0.98
C23 H23C 0.98

loop_
_geom_torsion_atom_site_label_1
_geom_torsion_atom_site_label_2
_geom_torsion_atom_site_label_3
_geom_torsion_atom_site_label_4
_geom_torsion
O3 C2 C3 N1 -33.2(6)
O1 C2 C3 N1 149.6(3)
O3 C2 C3 C20 87.8(5)
O1 C2 C3 C20 -89.4(4)
O4 C4 C5 N2 155.7(3)
N1 C4 C5 N2 -26.6(4)
O4 C4 C5 C19 29.6(5)
N1 C4 C5 C19 -152.7(3)
O5 C6 C7 N3 -34.0(4)
N2 C6 C7 N3 146.1(3)
O5 C6 C7 C12 79.0(4)
N2 C6 C7 C12 -100.9(4)
N3 C7 C12 C13 -21.8(4)
C6 C7 C12 C13 -139.3(3)
C7 C12 C13 C14 35.2(4)
C12 C13 C14 N3 -34.1(4)
N2 C15 C16 C17 57.2(5)
C15 C16 C17 C19 -55.0(5)
C15 C16 C17 C18 178.6(5)
C19 C17 C18 C22 -128.(2)
C16 C17 C18 C22 -4.(2)
C19 C17 C18 C23 72.8(7)
C16 C17 C18 C23 -162.5(6)
C16 C17 C19 C5 51.7(5)
C18 C17 C19 C5 178.1(4)
N2 C5 C19 C17 -50.8(4)
C4 C5 C19 C17 75.4(4)
O4 C4 N1 C3 -0.8(5)
C5 C4 N1 C3 -178.4(3)
C20 C3 N1 C4 178.6(3)
C2 C3 N1 C4 -60.2(4)
O5 C6 N2 C5 2.7(5)
C7 C6 N2 C5 -177.5(3)
O5 C6 N2 C15 -178.5(3)
C7 C6 N2 C15 1.3(5)
C4 C5 N2 C6 105.6(3)
C19 C5 N2 C6 -127.6(3)
C4 C5 N2 C15 -73.4(4)
C19 C5 N2 C15 53.4(4)
C16 C15 N2 C6 124.2(4)
C16 C15 N2 C5 -57.0(4)
O6 C8 N3 C7 -10.3(6)
O2 C8 N3 C7 169.5(3)
O6 C8 N3 C14 -177.1(4)
O2 C8 N3 C14 2.7(5)
C6 C7 N3 C8 -50.4(4)
C12 C7 N3 C8 -168.5(3)
C6 C7 N3 C14 118.1(3)
C12 C7 N3 C14 0.0(4)
C13 C14 N3 C8 -170.6(4)
C13 C14 N3 C7 21.8(4)
O3 C2 O1 C1 0.9(6)
C3 C2 O1 C1 178.1(3)
O6 C8 O2 C9 8.5(6)
N3 C8 O2 C9 -171.3(3)
C10 C9 O2 C8 -67.8(5)
C21 C9 O2 C8 172.7(4)
C11 C9 O2 C8 56.3(5)
